data_4000329
_journal_name_full 'Chemistry of Materials'
_journal_paper_doi 10.1021/cm034337m
_journal_year 2003
_chemical_formula_sum 'C14 H47 B3 N12 Si2'
_chemical_formula_weight 472.25
_space_group_IT_number 2
_symmetry_cell_setting triclinic
_symmetry_space_group_name_Hall '-P 1'
_symmetry_space_group_name_H-M 'P -1'
_atom_sites_solution_hydrogens geom
_atom_sites_solution_primary direct
_atom_sites_solution_secondary difmap
_cell_angle_alpha 92.389(15)
_cell_angle_beta 102.689(15)
_cell_angle_gamma 107.634(14)
_cell_formula_units_Z 2
_cell_length_a 8.1333(16)
_cell_length_b 12.887(2)
_cell_length_c 14.435(3)
_cell_measurement_temperature 150(2)
_cell_volume 1397.2(5)
_diffrn_ambient_temperature 293(2)
_diffrn_radiation_monochromator graphite
_diffrn_radiation_source 'fine-focus sealed tube'
_diffrn_radiation_type MoK\a
_diffrn_radiation_wavelength 0.71073
_diffrn_reflns_av_R_equivalents 0.1381
_diffrn_reflns_av_sigmaI/netI 0.1992
_diffrn_reflns_limit_h_max 11
_diffrn_reflns_limit_h_min -12
_diffrn_reflns_limit_k_max 20
_diffrn_reflns_limit_k_min -20
_diffrn_reflns_limit_l_max 23
_diffrn_reflns_limit_l_min -23
_diffrn_reflns_number 27067
_diffrn_reflns_theta_max 34.77
_diffrn_reflns_theta_min 2.69
_exptl_absorpt_coefficient_mu 0.153
_exptl_absorpt_correction_type none
_exptl_crystal_colour white
_exptl_crystal_density_diffrn 1.123
_exptl_crystal_density_meas ?
_exptl_crystal_density_method 'not measured'
_exptl_crystal_F_000 516
_exptl_crystal_size_max 0.25
_exptl_crystal_size_mid 0.20
_exptl_crystal_size_min 0.15
_refine_ls_extinction_coef ?
_refine_ls_extinction_method none
_refine_ls_goodness_of_fit_ref 0.731
_refine_ls_hydrogen_treatment mixed
_refine_ls_matrix_type full
_refine_ls_number_parameters 294
_refine_ls_number_reflns 11752
_refine_ls_number_restraints 0
_refine_ls_restrained_S_all 0.731
_refine_ls_R_factor_all 0.1478
_refine_ls_R_factor_gt 0.0536
_refine_ls_shift/su_max 0.001
_refine_ls_shift/su_mean 0.000
_refine_ls_structure_factor_coef Fsqd
_refine_ls_weighting_details 'w=1/[\s^2^(Fo^2^)+(0.0493P)^2^+0.0000P] where P=(Fo^2^+2Fc^2^)/3'
_refine_ls_weighting_scheme calc
_refine_ls_wR_factor_gt 0.1180
_refine_ls_wR_factor_ref 0.1409
_reflns_number_gt 4608
_reflns_number_total 11752
_reflns_threshold_expression >2sigma(I)
_cod_depositor_comments
;
The following automatic conversions were performed:

'_refine_ls_weighting_scheme' value 'calc
w=1/[\s^2^(Fo^2^)+(0.0493P)^2^+0.0000P] where P=(Fo^2^+2Fc^2^)/3' was
changed to 'calc'. New tag '_refine_ls_weighting_details' was
created. The value of the new tag was set to
'w=1/[\s^2^(Fo^2^)+(0.0493P)^2^+0.0000P] where P=(Fo^2^+2Fc^2^)/3'.

Automatic conversion script
Id: cif_fix_values 3143 2015-03-26 13:38:13Z robertas 
;
_cod_original_sg_symbol_H-M P-1
_cod_database_code 4000329

loop_
_symmetry_equiv_pos_as_xyz
'x, y, z'
'-x, -y, -z'

loop_
_atom_site_label
_atom_site_type_symbol
_atom_site_fract_x
_atom_site_fract_y
_atom_site_fract_z
_atom_site_U_iso_or_equiv
_atom_site_adp_type
_atom_site_occupancy
_atom_site_calc_flag
_atom_site_refinement_flags
_atom_site_disorder_assembly
_atom_site_disorder_group
Si1 Si 0.00776(7) 0.71327(4) 0.54403(4) 0.02125(11) Uani 1 d . . .
N11 N -0.1583(2) 0.67314(12) 0.43998(11) 0.0276(3) Uani 1 d . . .
Si2 Si -0.16581(7) 0.20358(4) 0.87974(4) 0.02406(12) Uani 1 d . . .
N10 N 0.2075(2) 0.77583(12) 0.51870(12) 0.0298(3) Uani 1 d . . .
N12 N -0.0372(2) 0.80123(11) 0.62053(11) 0.0271(3) Uani 1 d . . .
N1 N -0.0227(2) 0.45743(11) 0.71315(11) 0.0257(3) Uani 1 d . . .
H1 H 0.0584 0.4364 0.6964 0.031 Uiso 1 calc R . .
N3 N -0.2425(2) 0.43790(11) 0.80795(11) 0.0256(3) Uani 1 d . . .
H3 H -0.2975 0.4036 0.8477 0.031 Uiso 1 calc R . .
N2 N -0.1954(2) 0.58391(11) 0.70484(11) 0.0248(3) Uani 1 d . . .
H2 H -0.2192 0.6401 0.6828 0.030 Uiso 1 calc R . .
N7 N -0.2317(2) 0.26250(13) 0.96725(12) 0.0302(3) Uani 1 d . . .
N8 N -0.3439(2) 0.10619(12) 0.80468(13) 0.0321(4) Uani 1 d . . .
C2 C -0.5129(3) 0.51895(19) 0.87175(17) 0.0421(5) Uani 1 d . . .
H2A H -0.4865 0.4530 0.8869 0.063 Uiso 1 calc R . .
H2B H -0.6388 0.5020 0.8468 0.063 Uiso 1 calc R . .
H2C H -0.4746 0.5701 0.9285 0.063 Uiso 1 calc R . .
N5 N -0.0674(2) 0.30625(11) 0.81810(11) 0.0272(3) Uani 1 d . . .
H5 H 0.0293 0.3007 0.8068 0.033 Uiso 1 calc R . .
N9 N -0.0168(2) 0.13633(13) 0.92472(12) 0.0332(4) Uani 1 d . . .
C14 C 0.3144(3) 0.71722(17) 0.48628(17) 0.0385(5) Uani 1 d . . .
H14A H 0.3240 0.7331 0.4229 0.058 Uiso 1 calc R . .
H14B H 0.2593 0.6399 0.4857 0.058 Uiso 1 calc R . .
H14C H 0.4310 0.7398 0.5287 0.058 Uiso 1 calc R . .
C9 C -0.3319(3) 0.59537(18) 0.43788(16) 0.0395(5) Uani 1 d . . .
H9A H -0.4147 0.6344 0.4405 0.059 Uiso 1 calc R . .
H9B H -0.3223 0.5546 0.4918 0.059 Uiso 1 calc R . .
H9C H -0.3732 0.5459 0.3799 0.059 Uiso 1 calc R . .
N6 N 0.0202(2) 0.60036(12) 0.60085(11) 0.0257(3) Uani 1 d . . .
H6 H 0.0899 0.5690 0.5835 0.031 Uiso 1 calc R . .
C3 C -0.4780(3) 0.13843(16) 0.73958(15) 0.0360(5) Uani 1 d . . .
H3A H -0.5091 0.0963 0.6782 0.054 Uiso 1 calc R . .
H3B H -0.4319 0.2150 0.7330 0.054 Uiso 1 calc R . .
H3C H -0.5818 0.1254 0.7644 0.054 Uiso 1 calc R . .
C10 C -0.1664(3) 0.7420(2) 0.36311(15) 0.0417(5) Uani 1 d . . .
H10A H -0.2219 0.6967 0.3031 0.063 Uiso 1 calc R . .
H10B H -0.0481 0.7861 0.3624 0.063 Uiso 1 calc R . .
H10C H -0.2346 0.7888 0.3730 0.063 Uiso 1 calc R . .
C7 C 0.1045(4) 0.1738(2) 1.01791(18) 0.0554(7) Uani 1 d . . .
H7A H 0.1395 0.1140 1.0433 0.083 Uiso 1 calc R . .
H7B H 0.0467 0.2010 1.0600 0.083 Uiso 1 calc R . .
H7C H 0.2079 0.2314 1.0122 0.083 Uiso 1 calc R . .
C13 C 0.2804(4) 0.89349(17) 0.5181(2) 0.0518(7) Uani 1 d . . .
H13A H 0.4011 0.9191 0.5556 0.078 Uiso 1 calc R . .
H13B H 0.2109 0.9294 0.5448 0.078 Uiso 1 calc R . .
H13C H 0.2773 0.9097 0.4536 0.078 Uiso 1 calc R . .
C12 C 0.0818(3) 0.84209(17) 0.71466(15) 0.0421(5) Uani 1 d . . .
H12A H 0.1507 0.9173 0.7152 0.063 Uiso 1 calc R . .
H12B H 0.1602 0.7991 0.7293 0.063 Uiso 1 calc R . .
H12C H 0.0133 0.8368 0.7616 0.063 Uiso 1 calc R . .
C11 C -0.1515(3) 0.86694(17) 0.59098(17) 0.0406(5) Uani 1 d . . .
H11A H -0.2208 0.8681 0.6367 0.061 Uiso 1 calc R . .
H11B H -0.2296 0.8359 0.5294 0.061 Uiso 1 calc R . .
H11C H -0.0801 0.9404 0.5872 0.061 Uiso 1 calc R . .
C6 C -0.1178(3) 0.36064(17) 1.03142(15) 0.0405(5) Uani 1 d . . .
H6A H -0.1838 0.4103 1.0360 0.061 Uiso 1 calc R . .
H6B H -0.0169 0.3957 1.0068 0.061 Uiso 1 calc R . .
H6C H -0.0779 0.3405 1.0937 0.061 Uiso 1 calc R . .
C5 C -0.3775(4) 0.2014(2) 1.00576(19) 0.0558(7) Uani 1 d . . .
H5A H -0.3315 0.1868 1.0692 0.084 Uiso 1 calc R . .
H5B H -0.4416 0.1334 0.9658 0.084 Uiso 1 calc R . .
H5C H -0.4561 0.2435 1.0078 0.084 Uiso 1 calc R . .
C1 C -0.4724(3) 0.65955(17) 0.76617(16) 0.0373(5) Uani 1 d . . .
H1A H -0.4218 0.6821 0.7133 0.056 Uiso 1 calc R . .
H1B H -0.4297 0.7192 0.8166 0.056 Uiso 1 calc R . .
H1C H -0.5997 0.6385 0.7458 0.056 Uiso 1 calc R . .
N4 N -0.4209(2) 0.56681(13) 0.80093(11) 0.0287(3) Uani 1 d . . .
C4 C -0.4059(4) -0.00895(17) 0.8177(2) 0.0609(8) Uani 1 d . . .
H4A H -0.5060 -0.0229 0.8458 0.091 Uiso 1 calc R . .
H4B H -0.3119 -0.0276 0.8591 0.091 Uiso 1 calc R . .
H4C H -0.4407 -0.0526 0.7569 0.091 Uiso 1 calc R . .
C8 C 0.0606(4) 0.0896(2) 0.8598(2) 0.0571(7) Uani 1 d . . .
H8A H 0.1683 0.1431 0.8538 0.086 Uiso 1 calc R . .
H8B H -0.0219 0.0678 0.7982 0.086 Uiso 1 calc R . .
H8C H 0.0870 0.0267 0.8841 0.086 Uiso 1 calc R . .
B3 B -0.0644(3) 0.54886(15) 0.67207(14) 0.0243(4) Uani 1 d . . .
B2 B -0.1102(3) 0.39953(15) 0.78106(15) 0.0239(4) Uani 1 d . . .
B1 B -0.2891(3) 0.53061(15) 0.77231(14) 0.0237(4) Uani 1 d . . .

loop_
_atom_site_aniso_label
_atom_site_aniso_U_11
_atom_site_aniso_U_22
_atom_site_aniso_U_33
_atom_site_aniso_U_23
_atom_site_aniso_U_13
_atom_site_aniso_U_12
Si1 0.0220(3) 0.01851(19) 0.0246(2) 0.00524(17) 0.00920(19) 0.00574(18)
N11 0.0277(8) 0.0304(7) 0.0265(8) 0.0029(6) 0.0073(6) 0.0116(6)
Si2 0.0246(3) 0.0198(2) 0.0290(3) 0.00823(19) 0.0078(2) 0.00725(19)
N10 0.0267(8) 0.0230(7) 0.0418(9) 0.0084(6) 0.0171(7) 0.0044(6)
N12 0.0322(9) 0.0211(6) 0.0292(8) 0.0025(6) 0.0108(7) 0.0080(6)
N1 0.0272(8) 0.0242(6) 0.0324(8) 0.0093(6) 0.0145(7) 0.0117(6)
N3 0.0301(8) 0.0219(6) 0.0283(7) 0.0079(6) 0.0143(6) 0.0076(6)
N2 0.0303(8) 0.0212(6) 0.0278(7) 0.0080(6) 0.0114(6) 0.0116(6)
N7 0.0321(9) 0.0291(7) 0.0314(8) 0.0077(6) 0.0126(7) 0.0085(7)
N8 0.0305(9) 0.0210(6) 0.0422(9) 0.0068(6) 0.0051(7) 0.0066(6)
C2 0.0487(14) 0.0427(11) 0.0491(13) 0.0121(10) 0.0306(11) 0.0211(11)
N5 0.0283(9) 0.0250(7) 0.0343(8) 0.0114(6) 0.0145(7) 0.0112(6)
N9 0.0322(9) 0.0291(7) 0.0416(9) 0.0138(7) 0.0094(8) 0.0131(7)
C14 0.0334(11) 0.0365(10) 0.0470(12) 0.0023(9) 0.0200(10) 0.0064(9)
C9 0.0279(11) 0.0428(11) 0.0417(12) -0.0072(9) 0.0031(9) 0.0082(9)
N6 0.0281(8) 0.0244(6) 0.0308(8) 0.0084(6) 0.0143(6) 0.0115(6)
C3 0.0332(11) 0.0314(9) 0.0372(11) 0.0051(8) 0.0041(9) 0.0047(8)
C10 0.0506(14) 0.0537(12) 0.0305(10) 0.0095(9) 0.0077(10) 0.0318(11)
C7 0.0507(16) 0.0672(16) 0.0518(14) 0.0174(13) 0.0015(12) 0.0306(14)
C13 0.0496(15) 0.0283(10) 0.0844(19) 0.0157(11) 0.0399(14) 0.0045(10)
C12 0.0489(14) 0.0342(10) 0.0389(12) -0.0065(9) 0.0063(10) 0.0115(10)
C11 0.0439(13) 0.0348(10) 0.0496(13) 0.0013(9) 0.0148(10) 0.0200(10)
C6 0.0494(14) 0.0366(10) 0.0343(11) 0.0017(9) 0.0119(10) 0.0112(10)
C5 0.0475(16) 0.0642(16) 0.0531(15) 0.0057(13) 0.0295(13) 0.0019(13)
C1 0.0420(13) 0.0415(10) 0.0398(11) 0.0105(9) 0.0162(10) 0.0247(10)
N4 0.0346(9) 0.0315(7) 0.0292(8) 0.0094(6) 0.0162(7) 0.0170(7)
C4 0.0490(16) 0.0277(10) 0.086(2) 0.0164(12) -0.0110(14) 0.0024(10)
C8 0.0648(18) 0.0543(14) 0.0699(17) 0.0116(13) 0.0179(14) 0.0428(14)
B3 0.0260(10) 0.0219(8) 0.0255(9) 0.0040(7) 0.0080(8) 0.0069(8)
B2 0.0240(10) 0.0211(8) 0.0257(9) 0.0028(7) 0.0067(8) 0.0057(7)
B1 0.0248(10) 0.0235(8) 0.0222(9) 0.0019(7) 0.0061(8) 0.0065(8)
